data_2021047
loop_
_publ_author_name
'Szczesio, Ma\/lgorzata'
'Go\/lka, Jolanta'
'Korona-G\/lowniak, Izabela'
'Orlewska, Czes\/lawa'
'Gobis, Katarzyna'
'Olczak, Andrzej'

_publ_section_title
;
 Planarity of heteroaryldithiocarbazic acid derivatives showing
 tuberculostatic activity: structure--activity relationships
;
_journal_coeditor_code FN3253
_journal_issue 3
_journal_name_full 'Acta Crystallographica Section C'
_journal_page_first
;
;
_journal_paper_doi 10.1107/S205322961800284X
_journal_volume 74
_journal_year 2018
_chemical_formula_iupac 'C8 H10 N4 S2'
_chemical_formula_moiety 'C8 H10 N4 S2'
_chemical_formula_sum 'C8 H10 N4 S2'
_chemical_formula_weight 226.32
_chemical_name_systematic
;
Methyl 2-[amino(pyridin-3-yl)methylidene]hydrazinecarbodithioate
;
_space_group_crystal_system monoclinic
_space_group_IT_number 14
_space_group_name_Hall '-P 2yn'
_space_group_name_H-M_alt 'P 1 21/n 1'
_symmetry_space_group_name_Hall '-P 2yn'
_symmetry_space_group_name_H-M 'P 1 21/n 1'
_atom_sites_solution_hydrogens mixed
_audit_creation_method SHELXL-2014
_cell_angle_alpha 90
_cell_angle_beta 105.205(3)
_cell_angle_gamma 90
_cell_formula_units_Z 4
_cell_length_a 7.2793(9)
_cell_length_b 19.962(2)
_cell_length_c 7.4299(9)
_cell_measurement_reflns_used 9829
_cell_measurement_temperature 293(2)
_cell_measurement_theta_max 72.235
_cell_measurement_theta_min 4.43
_cell_volume 1041.8(2)
_computing_cell_refinement
;
SAINT-Plus (Bruker, 2009)
;
_computing_data_collection
;
APEX2 (Bruker, 2009)
;
_computing_data_reduction
;
SAINT-Plus (Bruker, 2009)
;
_computing_molecular_graphics
;
PLATON (Spek, 2009) and Mercury (Macrae <i>et al.</i>, 2008)
;
_computing_publication_material
;
PLATON (Spek, 2009)
;
_computing_structure_refinement
;
SHELXL2014 (Sheldrick, 2015)
;
_computing_structure_solution
;
SHELXS97 (Sheldrick, 2008)
;
_diffrn_ambient_temperature 293(2)
_diffrn_measured_fraction_theta_full 0.999
_diffrn_measured_fraction_theta_max 0.997
_diffrn_measurement_device_type 'Bruker SMART APEXII CCD'
_diffrn_measurement_method '\w scan'
_diffrn_radiation_type CuK\a
_diffrn_radiation_wavelength 1.54178
_diffrn_reflns_av_R_equivalents 0.042
_diffrn_reflns_limit_h_max 8
_diffrn_reflns_limit_h_min -8
_diffrn_reflns_limit_k_max 24
_diffrn_reflns_limit_k_min 0
_diffrn_reflns_limit_l_max 9
_diffrn_reflns_limit_l_min 0
_diffrn_reflns_number 2048
_diffrn_reflns_theta_full 67.679
_diffrn_reflns_theta_max 72.310
_diffrn_reflns_theta_min 4.430
_exptl_absorpt_coefficient_mu 4.361
_exptl_absorpt_correction_T_max 0.7536
_exptl_absorpt_correction_T_min 0.4471
_exptl_absorpt_correction_type multi-scan
_exptl_absorpt_process_details
;
(SADABS; Sheldrick, 2003)
;
_exptl_crystal_colour colourless
_exptl_crystal_density_diffrn 1.443
_exptl_crystal_description needle
_exptl_crystal_F_000 472
_exptl_crystal_size_max 0.55
_exptl_crystal_size_mid 0.40
_exptl_crystal_size_min 0.20
_refine_diff_density_max 0.272
_refine_diff_density_min -0.211
_refine_ls_extinction_method none
_refine_ls_goodness_of_fit_ref 1.118
_refine_ls_hydrogen_treatment mixed
_refine_ls_matrix_type full
_refine_ls_number_parameters 138
_refine_ls_number_reflns 2048
_refine_ls_number_restraints 0
_refine_ls_restrained_S_all 1.118
_refine_ls_R_factor_all 0.0305
_refine_ls_R_factor_gt 0.0305
_refine_ls_shift/su_max 0.000
_refine_ls_shift/su_mean 0.000
_refine_ls_structure_factor_coef Fsqd
_refine_ls_weighting_details 'w=1/[\s^2^(Fo^2^)+(0.0506P)^2^+0.1572P] where P=(Fo^2^+2Fc^2^)/3'
_refine_ls_weighting_scheme calc
_refine_ls_wR_factor_gt 0.0871
_refine_ls_wR_factor_ref 0.0871
_reflns_number_gt 2043
_reflns_number_total 2048
_reflns_threshold_expression 'I > 2\s(I)'
_cod_data_source_file fn3253sup1.cif
_cod_data_source_block S2
_cod_database_code 2021047
_shelx_space_group_comment
;
The symmetry employed for this shelxl refinement is uniquely defined
by the following loop, which should always be used as a source of
symmetry information in preference to the above space-group names.
They are only intended as comments.
;
_shelxl_version_number 2.014

loop_
_space_group_symop_operation_xyz
'x, y, z'
'-x+1/2, y+1/2, -z+1/2'
'-x, -y, -z'
'x-1/2, -y-1/2, z-1/2'

loop_
_atom_site_type_symbol
_atom_site_label
_atom_site_fract_x
_atom_site_fract_y
_atom_site_fract_z
_atom_site_U_iso_or_equiv
_atom_site_adp_type
_atom_site_calc_flag
_atom_site_occupancy
C C1 0.7390(2) 0.13619(8) 0.1568(2) 0.0350(3) Uani d 1
S S1 0.79198(7) 0.08918(2) 0.36434(6) 0.04270(15) Uani d 1
N N2 0.7206(2) 0.20114(7) 0.18404(18) 0.0361(3) Uani d 1
H H2 0.718(3) 0.2295(11) 0.099(3) 0.043 Uiso d 1
S S2 0.70782(7) 0.10364(2) -0.05725(6) 0.04823(16) Uani d 1
N N3 0.7569(2) 0.22656(7) 0.36600(17) 0.0362(3) Uani d 1
C C4 0.6734(2) 0.28284(7) 0.3798(2) 0.0320(3) Uani d 1
N N5 0.5633(2) 0.32035(8) 0.2418(2) 0.0403(3) Uani d 1
H H5A 0.523(3) 0.3024(11) 0.137(3) 0.048 Uiso d 1
H H5B 0.497(3) 0.3471(11) 0.277(3) 0.048 Uiso d 1
C C11 0.8024(4) 0.00555(9) 0.2782(3) 0.0665(6) Uani d 1
H H11A 0.6801 -0.0066 0.1992 0.100 Uiso calc 1
H H11B 0.8368 -0.0250 0.3813 0.100 Uiso calc 1
H H11C 0.8958 0.0036 0.2080 0.100 Uiso calc 1
C C41 0.7107(2) 0.31150(7) 0.5706(2) 0.0314(3) Uani d 1
C C42 0.7574(2) 0.37836(8) 0.6060(2) 0.0391(3) Uani d 1
H H42 0.7608 0.4073 0.5089 0.047 Uiso calc 1
C C43 0.7989(3) 0.40134(8) 0.7878(3) 0.0445(4) Uani d 1
H H43 0.8314 0.4459 0.8153 0.053 Uiso calc 1
C C44 0.7910(3) 0.35686(9) 0.9274(2) 0.0423(4) Uani d 1
H H44 0.8234 0.3721 1.0500 0.051 Uiso calc 1
C C46 0.6995(2) 0.27098(8) 0.7191(2) 0.0360(3) Uani d 1
H H46 0.6628 0.2265 0.6951 0.043 Uiso calc 1
N N46 0.7392(2) 0.29294(7) 0.89501(18) 0.0411(3) Uani d 1

loop_
_atom_site_aniso_label
_atom_site_aniso_U_11
_atom_site_aniso_U_22
_atom_site_aniso_U_33
_atom_site_aniso_U_12
_atom_site_aniso_U_13
_atom_site_aniso_U_23
C1 0.0386(7) 0.0321(7) 0.0337(8) -0.0032(6) 0.0088(6) 0.0000(6)
S1 0.0587(3) 0.0294(2) 0.0357(2) -0.00187(16) 0.00467(18) 0.00298(14)
N2 0.0542(8) 0.0293(6) 0.0240(6) 0.0020(5) 0.0090(5) 0.0013(5)
S2 0.0678(3) 0.0423(2) 0.0351(2) -0.01047(19) 0.0145(2) -0.01018(16)
N3 0.0522(7) 0.0317(6) 0.0235(6) 0.0036(5) 0.0081(5) 0.0011(5)
C4 0.0407(7) 0.0308(7) 0.0248(7) -0.0008(6) 0.0092(6) 0.0043(5)
N5 0.0520(8) 0.0401(8) 0.0262(6) 0.0105(6) 0.0057(6) 0.0022(5)
C11 0.0988(17) 0.0297(9) 0.0627(13) -0.0025(10) 0.0066(12) 0.0003(9)
C41 0.0371(7) 0.0310(7) 0.0257(7) 0.0041(6) 0.0077(5) 0.0020(6)
C42 0.0509(9) 0.0328(8) 0.0345(8) 0.0004(6) 0.0126(7) 0.0046(6)
C43 0.0558(10) 0.0335(8) 0.0452(10) -0.0055(7) 0.0149(8) -0.0068(7)
C44 0.0546(9) 0.0423(9) 0.0300(8) 0.0014(7) 0.0109(7) -0.0075(6)
C46 0.0495(8) 0.0314(7) 0.0277(7) 0.0013(6) 0.0109(6) 0.0007(6)
N46 0.0593(8) 0.0378(7) 0.0274(6) 0.0034(6) 0.0135(6) 0.0017(5)

loop_
_atom_type_symbol
_atom_type_description
_atom_type_scat_dispersion_real
_atom_type_scat_dispersion_imag
_atom_type_scat_source
C C 0.0181 0.0091 'International Tables Vol C Tables 4.2.6.8 and 6.1.1.4'
H H 0.0000 0.0000 'International Tables Vol C Tables 4.2.6.8 and 6.1.1.4'
N N 0.0311 0.0180 'International Tables Vol C Tables 4.2.6.8 and 6.1.1.4'
S S 0.3331 0.5567 'International Tables Vol C Tables 4.2.6.8 and 6.1.1.4'

loop_
_geom_angle_atom_site_label_1
_geom_angle_atom_site_label_2
_geom_angle_atom_site_label_3
_geom_angle
N2 C1 S2 122.01(12)
N2 C1 S1 113.32(11)
S2 C1 S1 124.65(9)
C1 S1 C11 101.73(9)
C1 N2 N3 120.02(13)
C1 N2 H2 121.5(14)
N3 N2 H2 116.2(14)
C4 N3 N2 114.62(13)
N3 C4 N5 128.24(15)
N3 C4 C41 115.95(13)
N5 C4 C41 115.74(13)
C4 N5 H5A 117.6(15)
C4 N5 H5B 114.2(16)
H5A N5 H5B 119(2)
S1 C11 H11A 109.5
S1 C11 H11B 109.5
H11A C11 H11B 109.5
S1 C11 H11C 109.5
H11A C11 H11C 109.5
H11B C11 H11C 109.5
C42 C41 C46 118.26(14)
C42 C41 C4 121.76(13)
C46 C41 C4 119.99(13)
C43 C42 C41 119.00(15)
C43 C42 H42 120.5
C41 C42 H42 120.5
C44 C43 C42 118.69(15)
C44 C43 H43 120.7
C42 C43 H43 120.7
N46 C44 C43 123.09(15)
N46 C44 H44 118.5
C43 C44 H44 118.5
N46 C46 C41 122.94(14)
N46 C46 H46 118.5
C41 C46 H46 118.5
C44 N46 C46 117.93(14)

loop_
_geom_bond_atom_site_label_1
_geom_bond_atom_site_label_2
_geom_bond_distance
C1 N2 1.324(2)
C1 S2 1.6775(15)
C1 S1 1.7592(15)
S1 C11 1.797(2)
N2 N3 1.4027(17)
N2 H2 0.85(2)
N3 C4 1.294(2)
C4 N5 1.350(2)
C4 C41 1.486(2)
N5 H5A 0.84(2)
N5 H5B 0.81(2)
C11 H11A 0.9600
C11 H11B 0.9600
C11 H11C 0.9600
C41 C42 1.385(2)
C41 C46 1.388(2)
C42 C43 1.383(2)
C42 H42 0.9300
C43 C44 1.378(3)
C43 H43 0.9300
C44 N46 1.334(2)
C44 H44 0.9300
C46 N46 1.337(2)
C46 H46 0.9300

loop_
_geom_hbond_atom_site_label_D
_geom_hbond_atom_site_label_H
_geom_hbond_atom_site_label_A
_geom_hbond_site_symmetry_A
_geom_hbond_distance_DH
_geom_hbond_distance_HA
_geom_hbond_distance_DA
_geom_hbond_angle_DHA
N5 H5A N3 4_565 0.84(2) 2.47(2) 3.222(2) 150.2(19)
N5 H5B S2 4_566 0.81(2) 2.88(2) 3.6405(17) 158.6(19)
N2 H2 N46 1_554 0.85(2) 2.01(2) 2.853(2) 174.1(19)

loop_
_geom_torsion_atom_site_label_1
_geom_torsion_atom_site_label_2
_geom_torsion_atom_site_label_3
_geom_torsion_atom_site_label_4
_geom_torsion
N2 C1 S1 C11 178.98(14)
S2 C1 S1 C11 0.58(15)
S2 C1 N2 N3 -176.93(11)
S1 C1 N2 N3 4.62(19)
C1 N2 N3 C4 -156.50(15)
N2 N3 C4 N5 -2.6(2)
N2 N3 C4 C41 -179.36(12)
N3 C4 C41 C42 133.26(16)
N5 C4 C41 C42 -43.9(2)
N3 C4 C41 C46 -46.6(2)
N5 C4 C41 C46 136.20(15)
C46 C41 C42 C43 2.7(2)
C4 C41 C42 C43 -177.11(15)
C41 C42 C43 C44 -0.4(3)
C42 C43 C44 N46 -2.2(3)
C42 C41 C46 N46 -2.8(2)
C4 C41 C46 N46 177.10(14)
C43 C44 N46 C46 2.3(3)
C41 C46 N46 C44 0.2(2)

_cod_database_fobs_code 2021047
